data_2100590
loop_
_publ_author_name
'S. M. Hawxwell'
'H. Adams'
'L. Brammer'

_publ_section_title
;
 Two-dimensional metal-organic frameworks containing linear
 dicarboxylates
;
_journal_coeditor_code BM5038
_journal_date_accepted 2006-08-18
_journal_date_recd_electronic 2006-06-14
_journal_issue 5
_journal_name_full 'Acta Crystallographica Section B'
_journal_page_first 808
_journal_page_last 814
_journal_paper_category FA
_journal_paper_doi 10.1107/S0108768106033283
_journal_volume 62
_journal_year 2006
_chemical_formula_moiety 'C24 H16 O14 Zn3, 4(C3 H7 N O)'
_chemical_formula_sum 'C36 H44 N4 O18 Zn3'
_chemical_formula_weight 1016.86
_chemical_name_systematic
;
 ?
;
_space_group_IT_number 14
_symmetry_cell_setting monoclinic
_symmetry_space_group_name_Hall '-P 2ybc'
_symmetry_space_group_name_H-M 'P 1 21/c 1'
_atom_sites_solution_hydrogens geom
_atom_sites_solution_primary direct
_atom_sites_solution_secondary difmap
_audit_creation_method SHELXL-97
_cell_angle_alpha 90.00
_cell_angle_beta 108.69(3)
_cell_angle_gamma 90.00
_cell_formula_units_Z 2
_cell_length_a 12.968(2)
_cell_length_b 9.761(3)
_cell_length_c 18.336(2)
_cell_measurement_reflns_used 1451
_cell_measurement_temperature 100(2)
_cell_measurement_theta_max 44.732
_cell_measurement_theta_min 7.492
_cell_volume 2198.6(9)
_computing_cell_refinement 'Bruker SMART'
_computing_data_collection 'Bruker SMART'
_computing_data_reduction 'Bruker SAINT'
_computing_molecular_graphics 'Bruker SHELXTL'
_computing_publication_material 'Bruker SHELXTL'
_computing_structure_refinement 'SHELXL-97 (Sheldrick, 1997)'
_computing_structure_solution 'SHELXS-97 (Sheldrick, 1990)'
_diffrn_ambient_temperature 100(2)
_diffrn_measured_fraction_theta_full 0.983
_diffrn_measured_fraction_theta_max 0.983
_diffrn_measurement_device_type 'CCD area detector'
_diffrn_measurement_method 'phi and omega scans'
_diffrn_radiation_monochromator graphite
_diffrn_radiation_source 'fine-focus sealed tube'
_diffrn_radiation_type synchrotron
_diffrn_radiation_wavelength 0.84600
_diffrn_reflns_av_R_equivalents 0.117
_diffrn_reflns_av_sigmaI/netI 0.2043
_diffrn_reflns_limit_h_max 15
_diffrn_reflns_limit_h_min -16
_diffrn_reflns_limit_k_max 12
_diffrn_reflns_limit_k_min 0
_diffrn_reflns_limit_l_max 22
_diffrn_reflns_limit_l_min 0
_diffrn_reflns_number 26356
_diffrn_reflns_theta_full 32.21
_diffrn_reflns_theta_max 32.21
_diffrn_reflns_theta_min 3.71
_exptl_absorpt_coefficient_mu 1.700
_exptl_absorpt_correction_T_max 0.9508
_exptl_absorpt_correction_T_min 0.8484
_exptl_absorpt_correction_type multi-scan
_exptl_absorpt_process_details sadabs
_exptl_crystal_colour colourless
_exptl_crystal_density_diffrn 1.536
_exptl_crystal_density_method 'not measured'
_exptl_crystal_description plate
_exptl_crystal_F_000 1044
_exptl_crystal_size_max 0.10
_exptl_crystal_size_mid 0.04
_exptl_crystal_size_min 0.03
_refine_diff_density_max 1.605
_refine_diff_density_min -1.008
_refine_ls_extinction_method none
_refine_ls_goodness_of_fit_ref 0.820
_refine_ls_hydrogen_treatment constr
_refine_ls_matrix_type full
_refine_ls_number_parameters 282
_refine_ls_number_reflns 8551
_refine_ls_number_restraints 0
_refine_ls_restrained_S_all 0.820
_refine_ls_R_factor_all 0.1346
_refine_ls_R_factor_gt 0.0642
_refine_ls_shift/su_max 0.000
_refine_ls_shift/su_mean 0.000
_refine_ls_structure_factor_coef Fsqd
_refine_ls_weighting_details 'calc w=1/[\s^2^(Fo^2^)+(0.0422P)^2^+0.0000P] where P=(Fo^2^+2Fc^2^)/3'
_refine_ls_weighting_scheme calc
_refine_ls_wR_factor_gt 0.1175
_refine_ls_wR_factor_ref 0.1330
_reflns_number_gt 4219
_reflns_number_total 8551
_reflns_threshold_expression >2sigma(I)
_cod_data_source_file bm5038.cif
_cod_data_source_block 3
_cod_depositor_comments
;
The following automatic conversions were performed:
'_symmetry_cell_setting' value 'Monoclinic' changed to 'monoclinic'
according to '/home/saulius/struct/CIF-dictionaries/cif_core.dic'
dictionary named 'cif_core.dic' version 2.4.1 from 2010-06-29.

Automatic conversion script
Id: cif_fix_enum 1527 2010-12-29 10:47:43Z saulius 

The following automatic conversions were performed:

'_symmetry_cell_setting' value 'Monoclinic' changed to 'monoclinic'
according to /home/saulius/struct/CIF-dictionaries/cif_core.dic
dictionary named 'cif_core.dic' version 2.4.1 from 2010-06-29.

Automatic conversion script
Id: cif_fix_values 1715 2011-07-08 13:25:40Z adriana 
;
_cod_original_cell_volume 2198.7(8)
_cod_original_sg_symbol_H-M P2(1)/c
_cod_database_code 2100590

loop_
_symmetry_equiv_pos_as_xyz
'x, y, z'
'-x, y+1/2, -z+1/2'
'-x, -y, -z'
'x, -y-1/2, z-1/2'

loop_
_atom_site_type_symbol
_atom_site_label
_atom_site_fract_x
_atom_site_fract_y
_atom_site_fract_z
_atom_site_U_iso_or_equiv
_atom_site_adp_type
_atom_site_calc_flag
_atom_site_refinement_flags
_atom_site_occupancy
Zn Zn1 0.76557(5) 0.05221(5) 0.06460(3) 0.01967(16) Uani d . 1
Zn Zn2 0.5000 0.0000 0.0000 0.0188(2) Uani d S 1
O O1 0.5684(3) -0.0444(3) 0.11715(19) 0.0299(9) Uani d . 1
O O2 0.7527(3) -0.0459(3) 0.15464(18) 0.0245(9) Uani d . 1
O O3 0.5898(3) -0.3593(3) 0.4645(2) 0.0256(9) Uani d . 1
O O4 0.7620(3) -0.4258(3) 0.47858(18) 0.0228(9) Uani d . 1
C C1 0.6617(5) -0.0709(5) 0.1636(3) 0.0230(13) Uani d . 1
C C2 0.6644(4) -0.1422(5) 0.2386(3) 0.0217(13) Uani d . 1
C C3 0.5693(4) -0.1675(5) 0.2548(3) 0.0299(14) Uani d . 1
H H3 0.5015 -0.1382 0.2200 0.036 Uiso calc R 1
C C4 0.5729(4) -0.2364(5) 0.3223(3) 0.0285(14) Uani d . 1
H H4 0.5079 -0.2529 0.3341 0.034 Uiso calc R 1
C C5 0.6725(4) -0.2805(5) 0.3721(3) 0.0223(13) Uani d . 1
C C6 0.7678(4) -0.2539(5) 0.3566(3) 0.0239(13) Uani d . 1
H H6 0.8355 -0.2844 0.3910 0.029 Uiso calc R 1
C C7 0.7641(4) -0.1820(5) 0.2902(3) 0.0236(13) Uani d . 1
H H7 0.8296 -0.1603 0.2801 0.028 Uiso calc R 1
C C8 0.6737(5) -0.3630(5) 0.4443(3) 0.0254(14) Uani d . 1
O O10 0.6226(3) 0.1538(3) 0.00540(19) 0.0261(9) Uani d . 1
O O11 0.7326(3) 0.2773(3) 0.0994(2) 0.0350(10) Uani d . 1
C C10 0.6448(4) 0.2689(5) 0.0447(3) 0.0240(13) Uani d . 1
C C11 0.5691(4) 0.3882(5) 0.0206(3) 0.0216(12) Uani d . 1
C C12 0.5824(5) 0.4994(5) 0.0707(3) 0.0333(14) Uani d . 1
H H12 0.6384 0.4984 0.1192 0.040 Uiso calc R 1
C C13 0.4867(4) 0.3887(5) -0.0492(3) 0.0230(13) Uani d . 1
H H13 0.4773 0.3121 -0.0827 0.028 Uiso calc R 1
O O1W 0.9194(3) 0.1030(3) 0.0860(2) 0.0347(10) Uani d . 1
H H1WA 0.9830 0.0460 0.0985 0.042 Uiso d R 1
H H1WB 0.9589 0.1834 0.1092 0.042 Uiso d R 1
O O1S 0.9733(3) 0.3638(4) 0.0933(2) 0.0431(11) Uani d . 1
N N1S 0.9143(4) 0.5693(5) 0.1243(3) 0.0390(13) Uani d . 1
C C1S 0.9490(5) 0.4420(7) 0.1399(4) 0.0456(17) Uani d . 1
H H1S 0.9560 0.4071 0.1896 0.055 Uiso calc R 1
C C2S 0.8851(6) 0.6538(6) 0.1809(4) 0.060(2) Uani d . 1
H H2S1 0.8071 0.6742 0.1618 0.091 Uiso calc R 1
H H2S2 0.9265 0.7396 0.1889 0.091 Uiso calc R 1
H H2S3 0.9023 0.6040 0.2297 0.091 Uiso calc R 1
C C3S 0.8886(6) 0.6236(6) 0.0465(4) 0.062(2) Uani d . 1
H H3S1 0.9371 0.5822 0.0212 0.093 Uiso calc R 1
H H3S2 0.8986 0.7232 0.0488 0.093 Uiso calc R 1
H H3S3 0.8129 0.6019 0.0172 0.093 Uiso calc R 1
O O2S 0.0720(3) 0.9293(4) 0.1568(2) 0.0460(12) Uani d . 1
N N2S 0.1872(4) 0.7607(5) 0.1466(3) 0.0384(13) Uani d . 1
C C4S 0.1128(5) 0.8567(6) 0.1162(4) 0.0388(17) Uani d . 1
H H4S 0.0897 0.8709 0.0621 0.047 Uiso calc R 1
C C5S 0.2249(6) 0.7342(7) 0.2277(3) 0.076(3) Uani d . 1
H H5S1 0.2160 0.8167 0.2555 0.113 Uiso calc R 1
H H5S2 0.3020 0.7086 0.2437 0.113 Uiso calc R 1
H H5S3 0.1826 0.6590 0.2394 0.113 Uiso calc R 1
C C6S 0.2296(6) 0.6747(6) 0.0970(4) 0.058(2) Uani d . 1
H H6S1 0.1924 0.6982 0.0429 0.087 Uiso calc R 1
H H6S2 0.2166 0.5781 0.1055 0.087 Uiso calc R 1
H H6S3 0.3079 0.6906 0.1093 0.087 Uiso calc R 1

loop_
_atom_site_aniso_label
_atom_site_aniso_U_11
_atom_site_aniso_U_22
_atom_site_aniso_U_33
_atom_site_aniso_U_12
_atom_site_aniso_U_13
_atom_site_aniso_U_23
Zn1 0.0307(4) 0.0105(3) 0.0180(3) 0.0020(3) 0.0080(3) 0.0009(3)
Zn2 0.0313(5) 0.0097(4) 0.0158(5) 0.0041(4) 0.0079(4) 0.0005(4)
O1 0.040(3) 0.028(2) 0.020(2) 0.0074(19) 0.0077(19) 0.0067(18)
O2 0.030(2) 0.018(2) 0.024(2) -0.0011(18) 0.0070(18) 0.0054(16)
O3 0.045(3) 0.013(2) 0.026(2) -0.0026(17) 0.020(2) 0.0044(16)
O4 0.029(2) 0.018(2) 0.021(2) -0.0027(17) 0.0069(18) 0.0058(16)
C1 0.042(4) 0.010(3) 0.016(3) 0.001(3) 0.008(3) -0.003(2)
C2 0.034(4) 0.012(3) 0.020(3) -0.002(2) 0.010(3) -0.002(2)
C3 0.027(3) 0.033(3) 0.027(4) 0.001(3) 0.005(3) 0.011(3)
C4 0.027(4) 0.031(4) 0.032(3) -0.004(3) 0.014(3) 0.004(3)
C5 0.032(4) 0.013(3) 0.022(3) 0.002(2) 0.009(3) 0.001(2)
C6 0.027(3) 0.018(3) 0.027(3) 0.002(3) 0.007(3) 0.009(2)
C7 0.034(4) 0.022(3) 0.018(3) -0.002(3) 0.012(3) -0.001(2)
C8 0.043(4) 0.012(3) 0.022(3) -0.007(3) 0.012(3) -0.006(2)
O10 0.044(2) 0.008(2) 0.029(2) 0.0041(16) 0.0148(19) 0.0014(16)
O11 0.041(3) 0.019(2) 0.043(3) 0.0063(18) 0.010(2) 0.0007(19)
C10 0.029(4) 0.015(3) 0.027(3) 0.002(2) 0.007(3) 0.002(3)
C11 0.037(3) 0.004(2) 0.025(3) 0.001(2) 0.012(3) 0.000(2)
C12 0.056(4) 0.019(3) 0.022(3) 0.001(3) 0.008(3) -0.001(3)
C13 0.037(4) 0.006(3) 0.025(3) 0.008(2) 0.010(3) 0.000(2)
O1W 0.024(2) 0.019(2) 0.056(3) -0.0028(16) 0.006(2) -0.003(2)
O1S 0.048(3) 0.026(2) 0.058(3) -0.001(2) 0.022(2) -0.007(2)
N1S 0.058(4) 0.016(3) 0.047(3) 0.003(2) 0.023(3) 0.003(2)
C1S 0.048(4) 0.042(4) 0.047(4) 0.001(4) 0.016(4) -0.001(4)
C2S 0.085(6) 0.041(4) 0.064(5) -0.003(4) 0.037(4) -0.015(4)
C3S 0.089(6) 0.039(4) 0.047(5) -0.003(4) 0.005(4) 0.012(4)
O2S 0.066(3) 0.022(2) 0.045(3) 0.010(2) 0.011(2) 0.006(2)
N2S 0.066(4) 0.026(3) 0.024(3) 0.016(3) 0.015(3) 0.009(3)
C4S 0.051(5) 0.027(4) 0.037(4) 0.002(3) 0.011(3) 0.005(3)
C5S 0.106(7) 0.084(6) 0.033(5) 0.049(5) 0.019(4) 0.002(4)
C6S 0.093(6) 0.042(4) 0.051(5) 0.022(4) 0.040(4) 0.014(3)

loop_
_atom_type_symbol
_atom_type_description
_atom_type_scat_dispersion_real
_atom_type_scat_dispersion_imag
_atom_type_scat_source
C C 0.0033 0.0016 'International Tables Vol C Tables 4.2.6.8 and 6.1.1.4'
H H 0.0000 0.0000 'International Tables Vol C Tables 4.2.6.8 and 6.1.1.4'
N N 0.0061 0.0033 'International Tables Vol C Tables 4.2.6.8 and 6.1.1.4'
O O 0.0106 0.0060 'International Tables Vol C Tables 4.2.6.8 and 6.1.1.4'
Zn Zn 0.2839 1.4301 'International Tables Vol C Tables 4.2.6.8 and 6.1.1.4'

loop_
_geom_angle_atom_site_label_1
_geom_angle_atom_site_label_2
_geom_angle_atom_site_label_3
_geom_angle_site_symmetry_1
_geom_angle_site_symmetry_3
_geom_angle
O2 Zn1 O1W . . 108.00(15)
O2 Zn1 O4 . 4 112.18(13)
O1W Zn1 O4 . 4 94.50(15)
O2 Zn1 O10 . . 111.77(14)
O1W Zn1 O10 . . 131.45(13)
O4 Zn1 O10 4 . 95.27(14)
O2 Zn1 O11 . . 98.94(14)
O1W Zn1 O11 . . 88.38(13)
O4 Zn1 O11 4 . 145.99(13)
O10 Zn1 O11 . . 59.25(13)
O3 Zn2 O3 4 2_655 180.0(2)
O3 Zn2 O1 4 . 95.18(14)
O3 Zn2 O1 2_655 . 84.82(14)
O3 Zn2 O1 4 3_655 84.82(14)
O3 Zn2 O1 2_655 3_655 95.18(14)
O1 Zn2 O1 . 3_655 180.00(9)
O3 Zn2 O10 4 3_655 90.26(13)
O3 Zn2 O10 2_655 3_655 89.74(13)
O1 Zn2 O10 . 3_655 88.10(13)
O1 Zn2 O10 3_655 3_655 91.90(13)
O3 Zn2 O10 4 . 89.74(13)
O3 Zn2 O10 2_655 . 90.26(13)
O1 Zn2 O10 . . 91.90(13)
O1 Zn2 O10 3_655 . 88.10(13)
O10 Zn2 O10 3_655 . 180.0(2)
C1 O1 Zn2 . . 137.3(3)
C1 O2 Zn1 . . 122.5(3)
C8 O3 Zn2 . 2_645 135.4(3)
C8 O4 Zn1 . 4_556 118.5(3)
O1 C1 O2 . . 127.1(5)
O1 C1 C2 . . 116.1(5)
O2 C1 C2 . . 116.7(5)
C3 C2 C7 . . 120.2(5)
C3 C2 C1 . . 120.6(5)
C7 C2 C1 . . 119.1(5)
C2 C3 C4 . . 119.9(5)
C2 C3 H3 . . 120.1
C4 C3 H3 . . 120.1
C5 C4 C3 . . 119.5(5)
C5 C4 H4 . . 120.2
C3 C4 H4 . . 120.2
C6 C5 C4 . . 120.8(5)
C6 C5 C8 . . 120.7(5)
C4 C5 C8 . . 118.5(5)
C5 C6 C7 . . 119.5(5)
C5 C6 H6 . . 120.2
C7 C6 H6 . . 120.2
C2 C7 C6 . . 120.0(5)
C2 C7 H7 . . 120.0
C6 C7 H7 . . 120.0
O3 C8 O4 . . 126.5(5)
O3 C8 C5 . . 117.7(5)
O4 C8 C5 . . 115.7(5)
C10 O10 Zn1 . . 96.9(3)
C10 O10 Zn2 . . 130.2(3)
Zn1 O10 Zn2 . . 102.26(13)
C10 O11 Zn1 . . 85.4(3)
O11 C10 O10 . . 118.4(5)
O11 C10 C11 . . 121.7(5)
O10 C10 C11 . . 119.7(5)
C13 C11 C12 . . 120.3(5)
C13 C11 C10 . . 121.1(5)
C12 C11 C10 . . 118.6(5)
C13 C12 C11 3_665 . 119.5(5)
C13 C12 H12 3_665 . 120.3
C11 C12 H12 . . 120.3
C11 C13 C12 . 3_665 120.3(5)
C11 C13 H13 . . 119.9
C12 C13 H13 3_665 . 119.9
Zn1 O1W H1WA . . 129.8
Zn1 O1W H1WB . . 131.1
H1WA O1W H1WB . . 94.1
C1S N1S C3S . . 120.6(5)
C1S N1S C2S . . 121.5(5)
C3S N1S C2S . . 117.3(5)
O1S C1S N1S . . 124.4(6)
O1S C1S H1S . . 117.8
N1S C1S H1S . . 117.8
N1S C2S H2S1 . . 109.5
N1S C2S H2S2 . . 109.5
H2S1 C2S H2S2 . . 109.5
N1S C2S H2S3 . . 109.5
H2S1 C2S H2S3 . . 109.5
H2S2 C2S H2S3 . . 109.5
N1S C3S H3S1 . . 109.5
N1S C3S H3S2 . . 109.5
H3S1 C3S H3S2 . . 109.5
N1S C3S H3S3 . . 109.5
H3S1 C3S H3S3 . . 109.5
H3S2 C3S H3S3 . . 109.5
C4S N2S C5S . . 121.5(5)
C4S N2S C6S . . 120.5(5)
C5S N2S C6S . . 117.9(5)
O2S C4S N2S . . 122.2(6)
O2S C4S H4S . . 118.9
N2S C4S H4S . . 118.9
N2S C5S H5S1 . . 109.5
N2S C5S H5S2 . . 109.5
H5S1 C5S H5S2 . . 109.5
N2S C5S H5S3 . . 109.5
H5S1 C5S H5S3 . . 109.5
H5S2 C5S H5S3 . . 109.5
N2S C6S H6S1 . . 109.5
N2S C6S H6S2 . . 109.5
H6S1 C6S H6S2 . . 109.5
N2S C6S H6S3 . . 109.5
H6S1 C6S H6S3 . . 109.5
H6S2 C6S H6S3 . . 109.5

loop_
_geom_bond_atom_site_label_1
_geom_bond_atom_site_label_2
_geom_bond_site_symmetry_2
_geom_bond_distance
Zn1 O2 . 1.962(3)
Zn1 O1W . 1.969(3)
Zn1 O4 4 1.992(3)
Zn1 O10 . 2.076(3)
Zn1 O11 . 2.365(3)
Zn2 O3 4 2.038(3)
Zn2 O3 2_655 2.038(3)
Zn2 O1 . 2.090(3)
Zn2 O1 3_655 2.090(3)
Zn2 O10 3_655 2.166(3)
Zn2 O10 . 2.166(3)
O1 C1 . 1.263(6)
O2 C1 . 1.267(6)
O3 C8 . 1.257(6)
O3 Zn2 2_645 2.038(3)
O4 C8 . 1.274(6)
O4 Zn1 4_556 1.992(3)
C1 C2 . 1.531(6)
C2 C3 . 1.380(7)
C2 C7 . 1.390(7)
C3 C4 . 1.397(6)
C3 H3 . 0.9500
C4 C5 . 1.389(7)
C4 H4 . 0.9500
C5 C6 . 1.379(7)
C5 C8 . 1.546(7)
C6 C7 . 1.393(6)
C6 H6 . 0.9500
C7 H7 . 0.9500
O10 C10 . 1.315(6)
O11 C10 . 1.256(5)
C10 C11 . 1.496(6)
C11 C13 . 1.379(6)
C11 C12 . 1.397(6)
C12 C13 3_665 1.388(6)
C12 H12 . 0.9500
C13 C12 3_665 1.388(6)
C13 H13 . 0.9500
O1W H1WA . 0.9599
O1W H1WB . 0.9600
O1S C1S . 1.259(7)
N1S C1S . 1.322(7)
N1S C3S . 1.456(7)
N1S C2S . 1.467(7)
C1S H1S . 0.9500
C2S H2S1 . 0.9800
C2S H2S2 . 0.9800
C2S H2S3 . 0.9800
C3S H3S1 . 0.9800
C3S H3S2 . 0.9800
C3S H3S3 . 0.9800
O2S C4S . 1.261(6)
N2S C4S . 1.332(7)
N2S C5S . 1.432(6)
N2S C6S . 1.468(7)
C4S H4S . 0.9500
C5S H5S1 . 0.9800
C5S H5S2 . 0.9800
C5S H5S3 . 0.9800
C6S H6S1 . 0.9800
C6S H6S2 . 0.9800
C6S H6S3 . 0.9800

loop_
_geom_hbond_atom_site_label_D
_geom_hbond_atom_site_label_H
_geom_hbond_atom_site_label_A
_geom_hbond_site_symmetry_A
_geom_hbond_distance_DH
_geom_hbond_distance_HA
_geom_hbond_distance_DA
_geom_hbond_angle_DHA
O1W H1WA O2S 1_645 0.96 1.73 2.614(5) 152.0
O1W H1WB O1S . 0.96 1.80 2.632(5) 142.6
